data_7159218
loop_
_publ_author_name
'Offei, Samuel D.'
'Arman, Hadi D.'
'Yoshimoto, Francis K.'

_publ_section_title
;
 Synthesis of menarandroside A from dehydroepiandrosterone.
;
_journal_issue 15
_journal_name_full 'Organic &amp; biomolecular chemistry'
_journal_page_first 3172
_journal_page_last 3176
_journal_paper_doi 10.1039/d3ob00054k
_journal_volume 21
_journal_year 2023
_chemical_absolute_configuration ad
_chemical_formula_moiety 'C20 H30 O3'
_chemical_formula_sum 'C20 H30 O3'
_chemical_formula_weight 318.44
_space_group_crystal_system monoclinic
_space_group_IT_number 4
_space_group_name_Hall 'P 2yb'
_space_group_name_H-M_alt 'P 1 21 1'
_atom_sites_solution_hydrogens mixed
_atom_sites_solution_primary dual
_audit_creation_date 2020-07-01
_audit_creation_method
;
Olex2 1.3-ac4
(compiled 2019.10.09 svn.r3662 for Rigaku Oxford Diffraction, GUI svn.r5959)
;
_audit_update_record
;
2020-11-20 deposited with the CCDC.	2023-03-01 downloaded from the CCDC.
;
_cell_angle_alpha 90
_cell_angle_beta 90.1300(10)
_cell_angle_gamma 90
_cell_formula_units_Z 4
_cell_length_a 7.52370(10)
_cell_length_b 22.9939(2)
_cell_length_c 9.71030(10)
_cell_measurement_reflns_used 45867
_cell_measurement_temperature 100.00(10)
_cell_measurement_theta_max 75.6430
_cell_measurement_theta_min 3.8360
_cell_volume 1679.87(3)
_computing_cell_refinement 'CrysAlisPro 1.171.40.63a (Rigaku OD, 2019)'
_computing_data_collection 'CrysAlisPro 1.171.40.63a (Rigaku OD, 2019)'
_computing_data_reduction 'CrysAlisPro 1.171.40.63a (Rigaku OD, 2019)'
_computing_molecular_graphics 'Olex2 1.3-ac4 (Dolomanov et al., 2009)'
_computing_publication_material 'Olex2 1.3-ac4 (Dolomanov et al., 2009)'
_computing_structure_refinement 'ShelXL 2018/3 (Sheldrick, 2015)'
_computing_structure_solution 'SHELXT 2018/2 (Sheldrick, 2018)'
_diffrn_ambient_environment N~2~
_diffrn_ambient_temperature 100.00(10)
_diffrn_detector 'Hybrid Pixel Array Detector'
_diffrn_detector_area_resol_mean 10.0000
_diffrn_detector_type HyPix
_diffrn_measured_fraction_theta_full 0.999
_diffrn_measured_fraction_theta_max 0.983
_diffrn_measurement_details
;
List of Runs (angles in degrees, time in seconds):

  # Type    Start    End  Width  t~exp~   \w     \q     \k     \f   Frames
#--------------------------------------------------------------------------
  1  \w    -83.00  -9.00   0.50    0.11    --  -46.87 119.00 -22.00  148
  2  \w    -29.00  29.00   0.50    0.11    --  -46.87  15.00-108.00  116
  3  \w    101.00 178.00   0.50    0.42    --  106.69 115.00  70.00  154
  4  \w     50.00 133.00   0.50    0.42    --  106.69-156.00  96.00  166
  5  \w     89.00 178.00   0.50    0.42    --  106.69  15.00-108.00  178
  6  \w   -120.00 -83.00   0.50    0.11    --  -46.87 -57.00 -90.00   74
  7  \w   -120.00 -83.00   0.50    0.11    --  -46.87 -57.00 -60.00   74
  8  \w   -120.00 -83.00   0.50    0.11    --  -46.87 -57.00-180.00   74
  9  \w     83.00 120.00   0.50    0.11    --   46.87  57.00 -90.00   74
 10  \w    -51.00 -16.00   0.50    0.42    --  -88.50  45.00 150.00   70
 11  \w    -51.00 -16.00   0.50    0.42    --  -88.50  45.00-120.00   70
 12  \w     34.00  71.00   0.50    0.42    --  106.69 -61.00-120.00   74
 13  \w     34.00  71.00   0.50    0.42    --  106.69 -61.00 -60.00   74
 14  \w     34.00  71.00   0.50    0.42    --  106.69 -61.00-150.00   74
 15  \w   -120.00 -83.00   0.50    0.11    --  -46.87 -57.00-150.00   74
 16  \w   -121.00 -32.00   0.50    0.11    --  -46.87 -37.00 -30.00  178
 17  \w   -121.00 -52.00   0.50    0.11    --  -46.87 -37.00 150.00  138
 18  \w   -121.00 -32.00   0.50    0.11    --  -46.87 -37.00  60.00  178
 19  \w     64.00  91.00   0.50    0.42    --  106.69-165.00-165.00   54
 20  \w    -27.00  -2.00   0.50    0.11    --   12.00 107.00 143.51   50
 21  \w      2.00  27.00   0.50    0.11    --   24.00  74.00-136.62   50
 22  \w     18.00  43.00   0.50    0.11    --   36.00  63.00  54.76   50
 23  \w     18.00  43.00   0.50    0.11    --   36.00  63.00-179.03   50
 24  \w     18.00  43.00   0.50    0.11    --   36.00  62.00 126.10   50
 25  \w     18.00  44.00   0.50    0.11    --   36.00  62.00  97.18   52
 26  \w     21.00  47.00   0.50    0.11    --   36.00  61.00 -95.87   52
 27  \w    -52.00 -27.00   0.50    0.11    --  -40.00 -59.00  -9.18   50
 28  \w     24.00  49.00   0.50    0.11    --   40.00  58.00-147.71   50
 29  \w     23.00  48.00   0.50    0.11    --   40.00  60.00 -30.80   50
 30  \w     23.00  48.00   0.50    0.11    --   40.00  60.00  -2.60   50
 31  \w     36.00  78.00   0.50    0.11    --   46.87-125.00 -90.00   84
 32  \w    -67.00 -41.00   0.50    0.11    --  -56.00 -55.00 -65.67   52
 33  \w    -74.00 -40.00   0.50    0.11    --  -56.00 -55.00-172.33   68
 34  \w    -64.00 -39.00   0.50    0.11    --  -56.00 -54.00  18.54   50
 35  \w    -86.00 -43.00   0.50    0.11    --  -60.00 -54.00-124.18   86
 36  \w    -70.00 -44.00   0.50    0.11    --  -60.00 -54.00 -43.32   52
 37  \w    -74.00 -48.00   0.50    0.11    --  -64.00 -54.00 -80.49   52
 38  \w    -78.00 -52.00   0.50    0.42    --  -68.00 -55.00 129.49   52
 39  \w    -78.00 -52.00   0.50    0.42    --  -68.00 -51.00-148.26   52
 40  \w    -78.00 -52.00   0.50    0.42    --  -68.00 -55.00 151.95   52
 41  \w    -80.00 -54.00   0.50    0.42    --  -68.00 -51.00 -17.97   52
 42  \w    -77.00 -51.00   0.50    0.42    --  -68.00 -54.00 172.28   52
 43  \w    -83.00 -57.00   0.50    0.42    --  -72.00 -52.00  95.92   52
 44  \w    -84.00 -58.00   0.50    0.42    --  -72.00 -50.00  73.84   52
 45  \w   -133.00-107.00   0.50    0.42    --  -72.00 -50.00  73.84   52
 46  \w    -86.00 -60.00   0.50    0.42    --  -76.00 -56.00  68.15   52
 47  \w    -89.00 -64.00   0.50    0.42    --  -80.00 -56.00 -79.77   50
 48  \w    -90.00 -64.00   0.50    0.42    --  -80.00 -56.00  21.79   52
 49  \w    -90.00 -64.00   0.50    0.42    --  -80.00 -56.00 -98.34   52
 50  \w   -114.00 -74.00   0.50    0.42    --  -88.00 -55.00 157.18   80
 51  \w   -106.00 -72.00   0.50    0.42    --  -88.50 -54.00-137.58   68
 52  \w   -149.00-120.00   0.50    0.42    --  -88.50 -54.00  32.20   58
 53  \w   -158.00-118.00   0.50    0.42    --  -88.50 -52.00 -22.21   80
 54  \w   -115.00 -75.00   0.50    0.42    --  -88.50 -55.00 172.92   80
 55  \w   -112.00 -77.00   0.50    0.42    --  -88.50 -52.00 -11.85   70
 56  \w   -102.00 -72.00   0.50    0.42    --  -88.50 -54.00 104.60   60
 57  \w   -101.00 -73.00   0.50    0.42    --  -88.50 -52.00 -22.21   56
 58  \w   -102.00 -73.00   0.50    0.42    --  -88.50 -55.00-148.86   58
 59  \w   -100.00 -73.00   0.50    0.42    --  -88.50 -53.00  77.74   54
 60  \w   -152.00-126.00   0.50    0.42    --  -88.50 -55.00 172.92   52
 61  \w   -160.00-123.00   0.50    0.42    --  -88.50 -53.00  -2.27   74
 62  \w    -99.00 -73.00   0.50    0.42    --  -88.50 -52.00 -38.54   52
 63  \w   -126.00-100.00   0.50    0.42    --  -88.50 -52.00 -38.54   52
 64  \w   -100.00 -74.00   0.50    0.42    --  -88.50 -55.00  68.91   52
 65  \w   -121.00 -72.00   0.50    0.42    --  -88.50 -54.00 -55.38   98
 66  \w   -111.00 -72.00   0.50    0.42    --  -88.50 -54.00 -72.03   78
 67  \w   -105.00 -73.00   0.50    0.42    --  -88.50 -53.00   8.93   64
 68  \w   -158.00-124.00   0.50    0.42    --  -88.50 -53.00   8.93   68
 69  \w   -149.00-117.00   0.50    0.42    --  -88.50 -54.00 -72.03   64
 70  \w   -101.00 -75.00   0.50    0.42    --  -88.50 -52.00  49.53   52
 71  \w   -100.00 -74.00   0.50    0.42    --  -88.50 -55.00-100.76   52
 72  \w   -159.00-126.00   0.50    0.42    --  -88.50 -55.00-159.44   66
 73  \w   -116.00 -73.00   0.50    0.42    --  -88.50 -52.00-124.16   86
 74  \w   -157.00-120.00   0.50    0.42    --  -88.50 -55.00-148.86   74
 75  \w   -101.00 -73.00   0.50    0.42    --  -88.50 -55.00-110.91   56
 76  \w   -109.00 -75.00   0.50    0.42    --  -88.50 -54.00 142.94   68
 77  \w   -116.00 -78.00   0.50    0.42    --  -88.50 -54.00-173.82   76
 78  \w   -160.00-134.00   0.50    0.42    --  -88.50 -54.00-173.82   52
 79  \w    -97.00 -72.00   0.50    0.42    --  -88.50 -54.00  32.20   50
 80  \w    -45.00 -17.00   0.50    0.42    --  -88.50  45.00-150.00   56
 81  \w   -109.00 -74.00   0.50    0.42    --  -88.50 -48.00 115.97   70
 82  \w    -98.00 -73.00   0.50    0.42    --  -88.50 -55.00  61.17   50
 83  \w   -142.00-111.00   0.50    0.42    --  -88.50 -55.00  61.17   62
 84  \w   -104.00 -78.00   0.50    0.42    --  -88.50 -53.00  -2.27   52
 85  \w   -102.00 -76.00   0.50    0.42    --  -88.50 -55.00-159.44   52
 86  \w     79.00 111.00   0.50    0.42    --  106.69-125.00 -90.00   64
 87  \w     35.00  60.00   0.50    0.42    --  106.69-125.00 -90.00   50
 88  \w     66.00  92.00   0.50    0.42    --  106.69-125.00  90.00   52
 89  \w     35.00  61.00   0.50    0.42    --  106.69-125.00  90.00   52
 90  \w     34.00  66.00   0.50    0.42    --  106.69 -61.00  30.00   64
 91  \w     34.00  59.00   0.50    0.42    --  106.69 -61.00 -30.00   50
 92  \w     34.00  70.00   0.50    0.42    --  106.69 -61.00 150.00   72
 93  \w     38.00 107.00   0.50    0.42    --  106.69-102.00-101.15  138
 94  \w     34.00  69.00   0.50    0.42    --  106.69 -61.00  60.00   70
 95  \w     92.00 177.00   0.50    0.42    --  106.69  61.00  60.00  170
 96  \w     97.00 177.00   0.50    0.42    --  106.69  45.00  30.00  160
 97  \w    125.00 164.00   0.50    0.42    --  106.69  61.00 120.00   78
 98  \w     94.00 122.00   0.50    0.42    --  106.69  61.00 120.00   56
 99  \w     34.00 106.00   0.50    0.42    --  106.69-102.00 115.81  144
100  \w     36.00  93.00   0.50    0.42    --  106.69 -77.00 150.00  114
101  \w    108.00 134.00   0.50    0.42    --  106.69-165.00-165.00   52
102  \w    -27.00   1.00   0.50    0.11    --   12.00 107.00-172.19   56
103  \w     -5.00  21.00   0.50    0.11    --   20.00  81.00  89.27   52
104  \w     13.00  40.00   0.50    0.11    --   32.00  65.00-166.64   54
105  \w     13.00  39.00   0.50    0.11    --   32.00  66.00  97.13   52
106  \w     13.00  40.00   0.50    0.11    --   32.00  65.00  45.59   54
107  \w     13.00  40.00   0.50    0.11    --   32.00  65.00 131.80   54
108  \w     13.00  39.00   0.50    0.11    --   32.00  66.00   6.04   52
109  \w     14.00  42.00   0.50    0.11    --   32.00  64.00 -63.13   56
110  \w     18.00  44.00   0.50    0.11    --   36.00  63.00-119.87   52
111  \w     18.00  45.00   0.50    0.11    --   36.00  62.00 126.10   54
112  \w     18.00  44.00   0.50    0.11    --   36.00  63.00 -19.42   52
113  \w    -52.00 -23.00   0.50    0.11    --  -40.00 -59.00  -9.18   58
114  \w     23.00  52.00   0.50    0.11    --   40.00  59.00  88.44   58
115  \w     23.00  50.00   0.50    0.11    --   40.00  60.00 -30.80   54
116  \w   -120.00 -31.00   0.50    0.11    --  -46.87 -53.00  55.55  178
117  \w     34.00  96.00   0.50    0.11    --   46.87-125.00-120.00  124
118  \w     69.00 120.00   0.50    0.11    --   46.87 165.00-142.00  102
119  \w     34.00  96.00   0.50    0.11    --   46.87-125.00  90.00  124
120  \w   -128.00 -40.00   0.50    0.11    --  -56.00 -56.00 -29.97  176
121  \w   -128.00 -39.00   0.50    0.11    --  -56.00 -54.00  18.54  178
122  \w     40.00 129.00   0.50    0.11    --   56.00  55.00-179.45  178
123  \w   -132.00 -43.00   0.50    0.11    --  -60.00 -54.00 -14.44  178
124  \w   -132.00 -43.00   0.50    0.11    --  -60.00 -54.00 177.91  178
125  \w   -132.00 -44.00   0.50    0.11    --  -60.00 -55.00  50.66  176
126  \w   -132.00 -43.00   0.50    0.11    --  -60.00 -54.00-124.18  178
127  \w   -137.00 -49.00   0.50    0.11    --  -64.00 -52.00 -80.48  176
128  \w   -137.00 -49.00   0.50    0.11    --  -64.00 -49.00 116.50  176
129  \w     34.00 101.00   0.50    0.42    --  106.69 -77.00 120.00  134
130  \w     35.00  60.00   0.50    0.11    --   46.87-115.00 -18.00   50
131  \w    -26.00 100.00   0.50    0.11    --   46.87   0.00 -30.00  252
132  \w     32.00 122.00   0.50    0.11    --   46.87  19.00   0.00  180
133  \w    -26.00 120.00   0.50    0.11    --   46.87   0.00-180.00  292
134  \w    -26.00 120.00   0.50    0.11    --   46.87   0.00-150.00  292
135  \w    -26.00 120.00   0.50    0.11    --   46.87   0.00-120.00  292
136  \w    -26.00 120.00   0.50    0.11    --   46.87   0.00 -90.00  292
137  \w    -26.00 120.00   0.50    0.11    --   46.87   0.00 -60.00  292
138  \w   -128.00 -40.00   0.50    0.11    --  -56.00 -56.00 -96.32  176
139  \w   -137.00 -49.00   0.50    0.11    --  -64.00 -52.00 -15.24  176
;
_diffrn_measurement_device 'four-circle diffractometer'
_diffrn_measurement_device_type 'XtaLAB Synergy, Dualflex, HyPix'
_diffrn_measurement_method '\w scans'
_diffrn_orient_matrix_type 'CrysAlisPro convention (1999,Acta A55,543-557)'
_diffrn_orient_matrix_UB_11 0.0847859000
_diffrn_orient_matrix_UB_12 0.0595678000
_diffrn_orient_matrix_UB_13 0.0315284000
_diffrn_orient_matrix_UB_21 -0.1846716000
_diffrn_orient_matrix_UB_22 0.0288055000
_diffrn_orient_matrix_UB_23 -0.0073967000
_diffrn_orient_matrix_UB_31 -0.0254547000
_diffrn_orient_matrix_UB_32 -0.0106311000
_diffrn_orient_matrix_UB_33 0.1552470000
_diffrn_radiation_monochromator mirror
_diffrn_radiation_probe x-ray
_diffrn_radiation_type 'Cu K\a'
_diffrn_radiation_wavelength 1.54184
_diffrn_reflns_av_R_equivalents 0.0623
_diffrn_reflns_av_unetI/netI 0.0254
_diffrn_reflns_Laue_measured_fraction_full 0.999
_diffrn_reflns_Laue_measured_fraction_max 0.983
_diffrn_reflns_limit_h_max 9
_diffrn_reflns_limit_h_min -9
_diffrn_reflns_limit_k_max 29
_diffrn_reflns_limit_k_min -28
_diffrn_reflns_limit_l_max 12
_diffrn_reflns_limit_l_min -10
_diffrn_reflns_number 70056
_diffrn_reflns_point_group_measured_fraction_full 0.998
_diffrn_reflns_point_group_measured_fraction_max 0.960
_diffrn_reflns_theta_full 67.684
_diffrn_reflns_theta_max 76.643
_diffrn_reflns_theta_min 1.921
_diffrn_source 'micro-focus sealed X-ray tube'
_diffrn_source_type 'PhotonJet (Cu) X-ray Source'
_exptl_absorpt_coefficient_mu 0.650
_exptl_absorpt_correction_T_max 1.000
_exptl_absorpt_correction_T_min 0.527
_exptl_absorpt_correction_type gaussian
_exptl_absorpt_process_details
;
CrysAlisPro 1.171.40.63a (Rigaku Oxford Diffraction, 2019)
Numerical absorption correction based on gaussian integration over
			a multifaceted crystal model
Empirical absorption correction using spherical harmonics,
 implemented in SCALE3 ABSPACK scaling algorithm.
;
_exptl_crystal_colour 'clear colourless'
_exptl_crystal_colour_lustre clear
_exptl_crystal_colour_primary colourless
_exptl_crystal_density_diffrn 1.259
_exptl_crystal_description plate
_exptl_crystal_F_000 696
_exptl_crystal_size_max 0.184
_exptl_crystal_size_mid 0.12
_exptl_crystal_size_min 0.079
_refine_diff_density_max 0.224
_refine_diff_density_min -0.182
_refine_diff_density_rms 0.040
_refine_ls_abs_structure_details
;
 Flack x determined using 2992 quotients [(I+)-(I-)]/[(I+)+(I-)]
 (Parsons, Flack and Wagner, Acta Cryst. B69 (2013) 249-259).
;
_refine_ls_abs_structure_Flack 0.14(7)
_refine_ls_extinction_method none
_refine_ls_goodness_of_fit_ref 1.095
_refine_ls_hydrogen_treatment mixed
_refine_ls_matrix_type full
_refine_ls_number_parameters 426
_refine_ls_number_reflns 6803
_refine_ls_number_restraints 2
_refine_ls_restrained_S_all 1.095
_refine_ls_R_factor_all 0.0433
_refine_ls_R_factor_gt 0.0422
_refine_ls_shift/su_max 0.000
_refine_ls_shift/su_mean 0.000
_refine_ls_structure_factor_coef Fsqd
_refine_ls_weighting_details 'w=1/[\s^2^(Fo^2^)+(0.0656P)^2^+0.3040P] where P=(Fo^2^+2Fc^2^)/3'
_refine_ls_weighting_scheme calc
_refine_ls_wR_factor_gt 0.1129
_refine_ls_wR_factor_ref 0.1143
_reflns_Friedel_coverage 0.905
_reflns_Friedel_fraction_full 0.998
_reflns_Friedel_fraction_max 0.936
_reflns_number_gt 6647
_reflns_number_total 6803
_reflns_threshold_expression 'I > 2\s(I)'
_cod_data_source_file d3ob00054k2.cif
_cod_data_source_block hpd137e
_cod_depositor_comments 'Adding full bibliography for 7159215--7159218.cif.'
_cod_database_code 7159218
_shelx_shelxl_version_number 2018/3
_chemical_oxdiff_formula 'C H O'
_chemical_oxdiff_usercomment 'C3 OHC20 ALD LACTOL C!2 OH Mix 01_27_20'
_shelx_space_group_comment
;
The symmetry employed for this shelxl refinement is uniquely defined
by the following loop, which should always be used as a source of
symmetry information in preference to the above space-group names.
They are only intended as comments.
;
_shelx_estimated_absorpt_t_max 0.950
_shelx_estimated_absorpt_t_min 0.890
_reflns_odcompleteness_completeness 99.94
_reflns_odcompleteness_iscentric 1
_reflns_odcompleteness_theta 66.97
_olex2_refinement_description
;
1. Twinned data refinement
 Scales: 0.709(2)
 0.291(2)
2. Fixed Uiso
 At 1.2 times of:
  All C(H) groups, All C(H,H) groups
 At 1.5 times of:
  All C(H,H,H) groups, All C(H,H,H,H) groups, All O(H) groups
3. Restrained distances
 O3-H3
 0.85 with sigma of 0.02
4.a Ternary CH refined with riding coordinates:
 C15(H15), C26(H26), C17(H17), C5(H5), C11(H11), C22(H22), C1(H1), C37(H37),
 C25(H25), C21(H21), C6(H6), C31(H31), C35(H35), C2(H2A)
4.b Secondary CH2 refined with riding coordinates:
 C30(H30A,H30B), C36(H36A,H36B), C7(H7A,H7B), C13(H13A,H13B), C33(H33A,H33B),
 C24(H24A,H24B), C32(H32A,H32B), C23(H23A,H23B), C16(H16A,H16B), C27(H27A,H27B),
  C4(H4A,H4B), C10(H10A,H10B), C12(H12A,H12B), C3(H3A,H3B)
4.c Aromatic/amide H refined with riding coordinates:
 C8(H8), C28(H28)
4.d Idealised Me refined as rotating group:
 C39(H39A,H39B,H39C), C19(H19A,H19B,H19C), C40(H40A,H40B,H40C), C20(H20A,H20B,
 H20C)
4.e Idealised tetrahedral OH refined as rotating group:
 O2(H2), O5(H5A), O6(H6A)
;
_olex2_exptl_crystal_mounting_method 'nylon loop'
_olex2_submission_special_instructions 'No special instructions were received'
_oxdiff_exptl_absorpt_empirical_details
;
Empirical correction (ABSPACK) includes:
- Absorption correction using spherical harmonics
- Frame scaling
;
_oxdiff_exptl_absorpt_empirical_full_max 1.790
_oxdiff_exptl_absorpt_empirical_full_min 0.687

loop_
_space_group_symop_operation_xyz
'x, y, z'
'-x, y+1/2, -z'

loop_
_atom_site_label
_atom_site_type_symbol
_atom_site_fract_x
_atom_site_fract_y
_atom_site_fract_z
_atom_site_U_iso_or_equiv
_atom_site_adp_type
_atom_site_occupancy
_atom_site_site_symmetry_order
_atom_site_calc_flag
_atom_site_refinement_flags_posn
_atom_site_refinement_flags_adp
_atom_site_refinement_flags_occupancy
_atom_site_disorder_assembly
_atom_site_disorder_group
O3 O 0.7494(4) 0.28633(11) 0.6460(3) 0.0408(7) Uani 1 1 d D . . . .
O2 O 1.1385(4) 0.74291(12) 0.6182(3) 0.0411(7) Uani 1 1 d . . . . .
H2 H 1.190698 0.744896 0.692276 0.062 Uiso 1 1 calc R U . . .
O1 O 1.0306(4) 0.64793(11) 0.6440(3) 0.0383(6) Uani 1 1 d . . . . .
O4 O 0.4640(4) 0.35434(11) 0.8572(3) 0.0377(6) Uani 1 1 d . . . . .
O5 O 0.5356(4) 0.25597(11) 0.8752(3) 0.0412(7) Uani 1 1 d . . . . .
H5A H 0.603289 0.259222 0.809557 0.062 Uiso 1 1 calc R U . . .
O6 O 0.3561(4) 0.71982(11) 0.8502(3) 0.0399(6) Uani 1 1 d . . . . .
H6A H 0.371077 0.735249 0.925419 0.060 Uiso 1 1 calc R U . . .
C15 C 0.8356(5) 0.53009(15) 0.5338(4) 0.0270(7) Uani 1 1 d . . . . .
H15 H 0.817961 0.532137 0.633685 0.032 Uiso 1 1 calc R U . . .
C26 C 0.1543(5) 0.45126(15) 1.0351(4) 0.0267(7) Uani 1 1 d . . . . .
H26 H 0.158328 0.454841 1.135658 0.032 Uiso 1 1 calc R U . . .
C34 C 0.3523(5) 0.54192(14) 1.0102(4) 0.0283(7) Uani 1 1 d . . . . .
C9 C 0.6460(5) 0.44001(15) 0.5274(4) 0.0300(8) Uani 1 1 d . . . . .
C17 C 1.0302(5) 0.62464(15) 0.5061(5) 0.0353(9) Uani 1 1 d . . . . .
H17 H 1.138277 0.637058 0.458261 0.042 Uiso 1 1 calc R U . . .
C8 C 0.5050(5) 0.47391(16) 0.5402(4) 0.0359(8) Uani 1 1 d . . . . .
H8 H 0.397669 0.456206 0.562267 0.043 Uiso 1 1 calc R U . . .
C38 C 0.3030(5) 0.35191(16) 1.0597(4) 0.0309(8) Uani 1 1 d . . . . .
C5 C 0.7024(5) 0.62684(15) 0.5026(4) 0.0294(8) Uani 1 1 d . . . . .
H5 H 0.723258 0.627433 0.602217 0.035 Uiso 1 1 calc R U . . .
C11 C 0.7698(5) 0.34841(15) 0.6339(4) 0.0337(8) Uani 1 1 d . . . . .
H11 H 0.752622 0.365203 0.725692 0.040 Uiso 1 1 calc R U . . .
C28 C 0.0269(5) 0.54841(16) 0.9602(4) 0.0328(8) Uani 1 1 d . . . . .
H28 H -0.069633 0.571468 0.935556 0.039 Uiso 1 1 calc R U . . .
C30 C 0.1973(5) 0.64003(16) 0.9586(4) 0.0335(8) Uani 1 1 d . . . . .
H30A H 0.087554 0.655089 0.920009 0.040 Uiso 1 1 calc R U . . .
H30B H 0.213556 0.657435 1.048732 0.040 Uiso 1 1 calc R U . . .
C29 C 0.1817(5) 0.57440(15) 0.9745(4) 0.0294(7) Uani 1 1 d . . . . .
C39 C 0.3861(6) 0.55080(17) 1.1663(4) 0.0387(9) Uani 1 1 d . . . . .
H39A H 0.387016 0.591641 1.186818 0.058 Uiso 1 1 calc R U . . .
H39B H 0.498671 0.534102 1.190897 0.058 Uiso 1 1 calc R U . . .
H39C H 0.293381 0.532171 1.217787 0.058 Uiso 1 1 calc R U . . .
C36 C 0.4935(5) 0.44018(15) 1.0066(5) 0.0348(8) Uani 1 1 d . . . . .
H36A H 0.587115 0.451889 0.943900 0.042 Uiso 1 1 calc R U . . .
H36B H 0.532680 0.449944 1.099002 0.042 Uiso 1 1 calc R U . . .
C7 C 0.5046(5) 0.53892(15) 0.5217(4) 0.0316(8) Uani 1 1 d . . . . .
H7A H 0.478762 0.557050 0.609559 0.038 Uiso 1 1 calc R U . . .
H7B H 0.409951 0.549334 0.458310 0.038 Uiso 1 1 calc R U . . .
C13 C 0.9709(5) 0.43209(15) 0.5829(4) 0.0321(8) Uani 1 1 d . . . . .
H13A H 1.087972 0.441976 0.548333 0.039 Uiso 1 1 calc R U . . .
H13B H 0.963361 0.446366 0.676653 0.039 Uiso 1 1 calc R U . . .
C22 C 0.2742(5) 0.29216(15) 0.9894(4) 0.0346(8) Uani 1 1 d . . . . .
H22 H 0.313750 0.260433 1.049476 0.042 Uiso 1 1 calc R U . . .
C18 C 0.8701(5) 0.65374(15) 0.4406(4) 0.0306(8) Uani 1 1 d . . . . .
C1 C 0.9842(5) 0.70803(15) 0.6329(5) 0.0374(8) Uani 1 1 d . . . . .
H1 H 0.918129 0.720148 0.714928 0.045 Uiso 1 1 calc R U . . .
C37 C 0.4742(5) 0.37431(14) 0.9979(5) 0.0342(8) Uani 1 1 d . . . . .
H37 H 0.575485 0.355777 1.043900 0.041 Uiso 1 1 calc R U . . .
C33 C 0.5098(5) 0.56621(16) 0.9281(4) 0.0327(8) Uani 1 1 d . . . . .
H33A H 0.618827 0.551320 0.968337 0.039 Uiso 1 1 calc R U . . .
H33B H 0.502401 0.551489 0.834685 0.039 Uiso 1 1 calc R U . . .
C25 C 0.1494(5) 0.38721(14) 0.9966(4) 0.0283(7) Uani 1 1 d . . . . .
H25 H 0.172494 0.386678 0.897289 0.034 Uiso 1 1 calc R U . . .
C19 C 0.8692(6) 0.45346(17) 0.3432(4) 0.0398(9) Uani 1 1 d . . . . .
H19A H 0.991063 0.462737 0.324007 0.060 Uiso 1 1 calc R U . . .
H19B H 0.792955 0.477626 0.288162 0.060 Uiso 1 1 calc R U . . .
H19C H 0.847469 0.413343 0.321554 0.060 Uiso 1 1 calc R U . . .
C24 C -0.0105(5) 0.34681(16) 1.0152(4) 0.0361(8) Uani 1 1 d . . . . .
H24A H -0.110905 0.359087 0.959529 0.043 Uiso 1 1 calc R U . . .
H24B H -0.046360 0.344376 1.110903 0.043 Uiso 1 1 calc R U . . .
C21 C 0.3942(5) 0.29710(15) 0.8619(5) 0.0370(8) Uani 1 1 d . . . . .
H21 H 0.325262 0.289098 0.778293 0.044 Uiso 1 1 calc R U . . .
C6 C 0.6776(5) 0.56298(15) 0.4678(4) 0.0280(7) Uani 1 1 d . . . . .
H6 H 0.681566 0.558009 0.367604 0.034 Uiso 1 1 calc R U . . .
C14 C 0.8312(5) 0.46407(14) 0.4952(4) 0.0259(7) Uani 1 1 d . . . . .
C31 C 0.3505(5) 0.65745(14) 0.8669(4) 0.0331(8) Uani 1 1 d . . . . .
H31 H 0.329631 0.640277 0.775939 0.040 Uiso 1 1 calc R U . . .
C32 C 0.5223(5) 0.63272(15) 0.9221(4) 0.0337(8) Uani 1 1 d . . . . .
H32A H 0.545029 0.648024 1.013548 0.040 Uiso 1 1 calc R U . . .
H32B H 0.619963 0.644076 0.862900 0.040 Uiso 1 1 calc R U . . .
C23 C 0.0681(6) 0.28870(15) 0.9635(5) 0.0387(9) Uani 1 1 d . . . . .
H23A H 0.043364 0.283529 0.866189 0.046 Uiso 1 1 calc R U . . .
H23B H 0.017184 0.256274 1.013659 0.046 Uiso 1 1 calc R U . . .
C16 C 1.0194(5) 0.55797(14) 0.5050(5) 0.0341(8) Uani 1 1 d . . . . .
H16A H 1.102668 0.543313 0.573087 0.041 Uiso 1 1 calc R U . . .
H16B H 1.059499 0.544490 0.415713 0.041 Uiso 1 1 calc R U . . .
C40 C 0.3065(6) 0.35013(18) 1.2166(4) 0.0402(9) Uani 1 1 d . . . . .
H40A H 0.195485 0.335165 1.249881 0.060 Uiso 1 1 calc R U . . .
H40B H 0.324501 0.388696 1.251823 0.060 Uiso 1 1 calc R U . . .
H40C H 0.401658 0.325401 1.246905 0.060 Uiso 1 1 calc R U . . .
C27 C -0.0068(5) 0.48458(15) 0.9803(4) 0.0315(8) Uani 1 1 d . . . . .
H27A H -0.042624 0.467738 0.892937 0.038 Uiso 1 1 calc R U . . .
H27B H -0.104705 0.479783 1.044144 0.038 Uiso 1 1 calc R U . . .
C4 C 0.5627(5) 0.67406(16) 0.4780(5) 0.0362(8) Uani 1 1 d . . . . .
H4A H 0.456368 0.667379 0.532113 0.043 Uiso 1 1 calc R U . . .
H4B H 0.530880 0.677139 0.381425 0.043 Uiso 1 1 calc R U . . .
C35 C 0.3271(5) 0.47665(14) 0.9738(4) 0.0263(7) Uani 1 1 d . . . . .
H35 H 0.312423 0.475067 0.873610 0.032 Uiso 1 1 calc R U . . .
C10 C 0.6301(5) 0.37439(17) 0.5394(5) 0.0364(9) Uani 1 1 d . . . . .
H10A H 0.513032 0.364699 0.574287 0.044 Uiso 1 1 calc R U . . .
H10B H 0.641504 0.357246 0.448612 0.044 Uiso 1 1 calc R U . . .
C12 C 0.9537(5) 0.36564(16) 0.5855(4) 0.0338(8) Uani 1 1 d . . . . .
H12A H 0.974206 0.350180 0.493966 0.041 Uiso 1 1 calc R U . . .
H12B H 1.042460 0.349378 0.646978 0.041 Uiso 1 1 calc R U . . .
C2 C 0.8666(6) 0.71504(15) 0.5045(5) 0.0361(9) Uani 1 1 d . . . . .
H2A H 0.918195 0.743542 0.441099 0.043 Uiso 1 1 calc R U . . .
C3 C 0.6654(6) 0.72794(16) 0.5282(5) 0.0405(9) Uani 1 1 d . . . . .
H3A H 0.642583 0.734810 0.625153 0.049 Uiso 1 1 calc R U . . .
H3B H 0.629313 0.762105 0.476663 0.049 Uiso 1 1 calc R U . . .
C20 C 0.8770(6) 0.65373(18) 0.2828(5) 0.0415(9) Uani 1 1 d . . . . .
H20A H 0.770031 0.670710 0.246801 0.062 Uiso 1 1 calc R U . . .
H20B H 0.887786 0.614479 0.250148 0.062 Uiso 1 1 calc R U . . .
H20C H 0.977652 0.675982 0.252648 0.062 Uiso 1 1 calc R U . . .
H3 H 0.768(8) 0.272(2) 0.567(4) 0.062 Uiso 1 1 d D U . . .

loop_
_atom_site_aniso_label
_atom_site_aniso_U_11
_atom_site_aniso_U_22
_atom_site_aniso_U_33
_atom_site_aniso_U_23
_atom_site_aniso_U_13
_atom_site_aniso_U_12
O3 0.0509(16) 0.0247(12) 0.0469(17) 0.0024(12) 0.0080(14) -0.0019(11)
O2 0.0500(16) 0.0268(12) 0.0465(16) 0.0058(12) -0.0090(14) -0.0082(11)
O1 0.0446(15) 0.0272(12) 0.0429(16) 0.0029(12) -0.0128(13) -0.0037(11)
O4 0.0434(15) 0.0261(12) 0.0436(16) 0.0036(11) 0.0116(12) 0.0023(10)
O5 0.0490(17) 0.0260(12) 0.0486(18) 0.0041(12) 0.0099(14) 0.0059(11)
O6 0.0504(15) 0.0239(12) 0.0453(16) 0.0044(11) -0.0045(14) -0.0024(11)
C15 0.0325(17) 0.0231(15) 0.0253(18) 0.0002(13) -0.0004(15) 0.0011(13)
C26 0.0284(16) 0.0270(16) 0.0247(18) -0.0005(13) -0.0010(14) -0.0015(13)
C34 0.0331(17) 0.0242(17) 0.0276(19) -0.0011(14) -0.0011(15) 0.0004(14)
C9 0.0320(17) 0.0258(17) 0.032(2) -0.0004(14) -0.0021(15) -0.0036(14)
C17 0.0316(19) 0.0260(17) 0.048(2) 0.0027(17) -0.0008(17) -0.0019(14)
C8 0.0284(16) 0.0359(19) 0.044(2) -0.0005(16) -0.0006(17) -0.0072(15)
C38 0.0360(18) 0.0267(17) 0.030(2) 0.0046(14) 0.0031(15) -0.0014(15)
C5 0.0324(18) 0.0281(17) 0.0277(19) -0.0024(15) -0.0023(15) 0.0019(14)
C11 0.043(2) 0.0234(16) 0.035(2) -0.0002(15) 0.0041(17) -0.0010(15)
C28 0.0291(17) 0.0331(18) 0.036(2) 0.0019(15) 0.0028(15) 0.0056(15)
C30 0.0371(19) 0.0265(17) 0.037(2) -0.0015(15) 0.0021(16) 0.0042(14)
C29 0.0336(17) 0.0291(17) 0.0256(18) -0.0041(14) 0.0023(15) 0.0030(14)
C39 0.056(2) 0.0314(18) 0.028(2) -0.0042(14) -0.0114(17) -0.0028(17)
C36 0.0290(16) 0.0273(17) 0.048(2) 0.0043(16) -0.0006(17) -0.0003(13)
C7 0.0305(17) 0.0346(19) 0.0295(19) -0.0028(15) 0.0005(15) 0.0016(14)
C13 0.0283(17) 0.0263(17) 0.042(2) -0.0016(15) -0.0033(15) 0.0008(14)
C22 0.042(2) 0.0227(17) 0.039(2) 0.0044(16) 0.0033(17) -0.0020(14)
C18 0.0334(17) 0.0245(16) 0.034(2) 0.0003(14) -0.0024(15) 0.0007(14)
C1 0.044(2) 0.0252(17) 0.043(2) 0.0019(15) -0.0046(19) -0.0051(15)
C37 0.0322(17) 0.0223(16) 0.048(2) 0.0036(15) -0.0001(17) 0.0031(14)
C33 0.0314(18) 0.0267(16) 0.040(2) 0.0001(14) -0.0013(16) -0.0010(14)
C25 0.0315(18) 0.0269(17) 0.0266(18) 0.0006(14) 0.0005(14) -0.0018(13)
C19 0.055(2) 0.0339(19) 0.030(2) -0.0027(15) 0.0036(19) 0.0007(17)
C24 0.0364(18) 0.0320(17) 0.040(2) 0.0007(16) 0.0028(17) -0.0058(16)
C21 0.046(2) 0.0227(16) 0.042(2) 0.0023(16) 0.0040(18) 0.0028(15)
C6 0.0326(17) 0.0284(17) 0.0229(18) -0.0023(14) -0.0027(14) -0.0003(14)
C14 0.0297(16) 0.0234(15) 0.0246(18) -0.0010(13) 0.0039(14) 0.0013(12)
C31 0.0402(19) 0.0232(16) 0.036(2) -0.0005(15) -0.0004(17) 0.0004(15)
C32 0.0367(19) 0.0275(17) 0.037(2) -0.0006(14) 0.0009(16) -0.0034(15)
C23 0.046(2) 0.0254(18) 0.045(2) 0.0010(16) 0.0003(18) -0.0077(15)
C16 0.0274(16) 0.0245(16) 0.050(2) 0.0004(16) 0.0024(17) 0.0007(13)
C40 0.053(2) 0.0309(18) 0.036(2) 0.0043(16) -0.0044(18) 0.0024(17)
C27 0.0277(15) 0.0320(18) 0.035(2) -0.0014(15) -0.0026(15) -0.0031(14)
C4 0.0371(18) 0.0308(18) 0.041(2) 0.0002(16) -0.0029(17) 0.0074(14)
C35 0.0338(17) 0.0227(16) 0.0225(17) -0.0001(13) -0.0003(14) -0.0014(13)
C10 0.0315(18) 0.0317(18) 0.046(2) -0.0023(17) -0.0029(17) -0.0053(15)
C12 0.0352(18) 0.0258(16) 0.040(2) -0.0007(15) -0.0006(16) 0.0035(15)
C2 0.044(2) 0.0246(16) 0.040(2) 0.0040(16) -0.0056(18) -0.0005(15)
C3 0.050(2) 0.0287(18) 0.043(2) -0.0011(16) -0.007(2) 0.0064(16)
C20 0.052(2) 0.0364(19) 0.037(2) 0.0065(17) 0.0078(18) -0.0039(18)

loop_
_atom_type_symbol
_atom_type_description
_atom_type_scat_dispersion_real
_atom_type_scat_dispersion_imag
_atom_type_scat_source
C C 0.0181 0.0091 'International Tables Vol C Tables 4.2.6.8 and 6.1.1.4'
H H 0.0000 0.0000 'International Tables Vol C Tables 4.2.6.8 and 6.1.1.4'
O O 0.0492 0.0322 'International Tables Vol C Tables 4.2.6.8 and 6.1.1.4'

loop_
_exptl_crystal_face_index_h
_exptl_crystal_face_index_k
_exptl_crystal_face_index_l
_exptl_crystal_face_perp_dist
2 -9 4 0.0742
-3 9 -3 0.0571
2 -2 -6 0.0042
-3 4 5 0.1298
3 11 3 0.0617
0 0 -6 0.0095
-3 -11 -3 0.0172
-1 -5 6 0.0822

loop_
_geom_angle_atom_site_label_1
_geom_angle_atom_site_label_2
_geom_angle_atom_site_label_3
_geom_angle
_geom_angle_site_symmetry_1
_geom_angle_site_symmetry_3
_geom_angle_publ_flag
C11 O3 H3 106(4) . . ?
C1 O2 H2 109.5 . . ?
C1 O1 C17 106.8(3) . . ?
C21 O4 C37 106.5(3) . . ?
C21 O5 H5A 109.5 . . ?
C31 O6 H6A 109.5 . . ?
C6 C15 H15 106.3 . . ?
C6 C15 C14 111.1(3) . . ?
C6 C15 C16 114.1(3) . . ?
C14 C15 H15 106.3 . . ?
C16 C15 H15 106.3 . . ?
C16 C15 C14 112.1(3) . . ?
C25 C26 H26 109.1 . . ?
C25 C26 C27 112.4(3) . . ?
C25 C26 C35 106.9(3) . . ?
C27 C26 H26 109.1 . . ?
C27 C26 C35 110.1(3) . . ?
C35 C26 H26 109.1 . . ?
C29 C34 C39 107.1(3) . . ?
C29 C34 C33 110.8(3) . . ?
C29 C34 C35 108.6(3) . . ?
C39 C34 C35 111.7(3) . . ?
C33 C34 C39 109.6(3) . . ?
C33 C34 C35 109.1(3) . . ?
C8 C9 C14 122.4(3) . . ?
C8 C9 C10 121.0(3) . . ?
C10 C9 C14 116.5(3) . . ?
O1 C17 H17 109.4 . . ?
O1 C17 C18 103.0(3) . . ?
O1 C17 C16 112.1(3) . . ?
C18 C17 H17 109.4 . . ?
C18 C17 C16 113.3(3) . . ?
C16 C17 H17 109.4 . . ?
C9 C8 H8 117.4 . . ?
C9 C8 C7 125.1(3) . . ?
C7 C8 H8 117.4 . . ?
C37 C38 C22 104.2(3) . . ?
C37 C38 C25 107.6(3) . . ?
C37 C38 C40 113.1(4) . . ?
C25 C38 C22 100.8(3) . . ?
C40 C38 C22 114.7(3) . . ?
C40 C38 C25 115.0(3) . . ?
C18 C5 H5 104.6 . . ?
C6 C5 H5 104.6 . . ?
C6 C5 C18 113.9(3) . . ?
C6 C5 C4 124.6(3) . . ?
C4 C5 H5 104.6 . . ?
C4 C5 C18 102.6(3) . . ?
O3 C11 H11 107.6 . . ?
O3 C11 C10 111.4(3) . . ?
O3 C11 C12 112.5(3) . . ?
C10 C11 H11 107.6 . . ?
C12 C11 H11 107.6 . . ?
C12 C11 C10 110.0(3) . . ?
C29 C28 H28 117.3 . . ?
C29 C28 C27 125.4(3) . . ?
C27 C28 H28 117.3 . . ?
H30A C30 H30B 107.8 . . ?
C29 C30 H30A 109.1 . . ?
C29 C30 H30B 109.1 . . ?
C31 C30 H30A 109.1 . . ?
C31 C30 H30B 109.1 . . ?
C31 C30 C29 112.4(3) . . ?
C28 C29 C34 123.1(3) . . ?
C28 C29 C30 120.5(3) . . ?
C30 C29 C34 116.3(3) . . ?
C34 C39 H39A 109.5 . . ?
C34 C39 H39B 109.5 . . ?
C34 C39 H39C 109.5 . . ?
H39A C39 H39B 109.5 . . ?
H39A C39 H39C 109.5 . . ?
H39B C39 H39C 109.5 . . ?
H36A C36 H36B 107.3 . . ?
C37 C36 H36A 108.1 . . ?
C37 C36 H36B 108.1 . . ?
C37 C36 C35 116.9(3) . . ?
C35 C36 H36A 108.1 . . ?
C35 C36 H36B 108.1 . . ?
C8 C7 H7A 108.8 . . ?
C8 C7 H7B 108.8 . . ?
C8 C7 C6 113.8(3) . . ?
H7A C7 H7B 107.7 . . ?
C6 C7 H7A 108.8 . . ?
C6 C7 H7B 108.8 . . ?
H13A C13 H13B 107.5 . . ?
C14 C13 H13A 108.4 . . ?
C14 C13 H13B 108.4 . . ?
C12 C13 H13A 108.4 . . ?
C12 C13 H13B 108.4 . . ?
C12 C13 C14 115.3(3) . . ?
C38 C22 H22 110.8 . . ?
C38 C22 C23 104.6(3) . . ?
C21 C22 C38 101.9(3) . . ?
C21 C22 H22 110.8 . . ?
C21 C22 C23 117.1(4) . . ?
C23 C22 H22 110.8 . . ?
C17 C18 C5 108.1(3) . . ?
C17 C18 C2 104.4(3) . . ?
C17 C18 C20 113.0(4) . . ?
C5 C18 C2 101.3(3) . . ?
C5 C18 C20 115.0(3) . . ?
C20 C18 C2 113.8(3) . . ?
O2 C1 O1 110.7(3) . . ?
O2 C1 H1 109.7 . . ?
O2 C1 C2 109.2(3) . . ?
O1 C1 H1 109.7 . . ?
O1 C1 C2 107.6(3) . . ?
C2 C1 H1 109.7 . . ?
O4 C37 C38 102.9(3) . . ?
O4 C37 C36 112.0(3) . . ?
O4 C37 H37 109.4 . . ?
C38 C37 C36 113.4(3) . . ?
C38 C37 H37 109.4 . . ?
C36 C37 H37 109.4 . . ?
C34 C33 H33A 108.4 . . ?
C34 C33 H33B 108.4 . . ?
H33A C33 H33B 107.5 . . ?
C32 C33 C34 115.5(3) . . ?
C32 C33 H33A 108.4 . . ?
C32 C33 H33B 108.4 . . ?
C26 C25 C38 113.3(3) . . ?
C26 C25 H25 104.5 . . ?
C26 C25 C24 125.3(3) . . ?
C38 C25 H25 104.5 . . ?
C24 C25 C38 102.9(3) . . ?
C24 C25 H25 104.5 . . ?
H19A C19 H19B 109.5 . . ?
H19A C19 H19C 109.5 . . ?
H19B C19 H19C 109.5 . . ?
C14 C19 H19A 109.5 . . ?
C14 C19 H19B 109.5 . . ?
C14 C19 H19C 109.5 . . ?
C25 C24 H24A 111.6 . . ?
C25 C24 H24B 111.6 . . ?
C25 C24 C23 100.7(3) . . ?
H24A C24 H24B 109.4 . . ?
C23 C24 H24A 111.6 . . ?
C23 C24 H24B 111.6 . . ?
O4 C21 O5 109.9(3) . . ?
O4 C21 C22 108.2(3) . . ?
O4 C21 H21 110.0 . . ?
O5 C21 C22 108.5(3) . . ?
O5 C21 H21 110.0 . . ?
C22 C21 H21 110.0 . . ?
C15 C6 H6 109.2 . . ?
C5 C6 C15 106.7(3) . . ?
C5 C6 H6 109.2 . . ?
C7 C6 C15 109.9(3) . . ?
C7 C6 C5 112.5(3) . . ?
C7 C6 H6 109.2 . . ?
C9 C14 C15 108.6(3) . . ?
C9 C14 C13 109.6(3) . . ?
C13 C14 C15 108.5(3) . . ?
C19 C14 C15 112.6(3) . . ?
C19 C14 C9 108.2(3) . . ?
C19 C14 C13 109.3(3) . . ?
O6 C31 C30 110.6(3) . . ?
O6 C31 H31 107.7 . . ?
O6 C31 C32 112.9(3) . . ?
C30 C31 H31 107.7 . . ?
C32 C31 C30 110.1(3) . . ?
C32 C31 H31 107.7 . . ?
C33 C32 H32A 109.7 . . ?
C33 C32 H32B 109.7 . . ?
C31 C32 C33 109.7(3) . . ?
C31 C32 H32A 109.7 . . ?
C31 C32 H32B 109.7 . . ?
H32A C32 H32B 108.2 . . ?
C22 C23 H23A 110.4 . . ?
C22 C23 H23B 110.4 . . ?
C24 C23 C22 106.4(3) . . ?
C24 C23 H23A 110.4 . . ?
C24 C23 H23B 110.4 . . ?
H23A C23 H23B 108.6 . . ?
C15 C16 H16A 108.0 . . ?
C15 C16 H16B 108.0 . . ?
C17 C16 C15 117.3(3) . . ?
C17 C16 H16A 108.0 . . ?
C17 C16 H16B 108.0 . . ?
H16A C16 H16B 107.2 . . ?
C38 C40 H40A 109.5 . . ?
C38 C40 H40B 109.5 . . ?
C38 C40 H40C 109.5 . . ?
H40A C40 H40B 109.5 . . ?
H40A C40 H40C 109.5 . . ?
H40B C40 H40C 109.5 . . ?
C26 C27 H27A 108.8 . . ?
C26 C27 H27B 108.8 . . ?
C28 C27 C26 113.6(3) . . ?
C28 C27 H27A 108.8 . . ?
C28 C27 H27B 108.8 . . ?
H27A C27 H27B 107.7 . . ?
C5 C4 H4A 111.7 . . ?
C5 C4 H4B 111.7 . . ?
C5 C4 C3 100.2(3) . . ?
H4A C4 H4B 109.5 . . ?
C3 C4 H4A 111.7 . . ?
C3 C4 H4B 111.7 . . ?
C26 C35 C34 112.3(3) . . ?
C26 C35 H35 106.0 . . ?
C34 C35 H35 106.0 . . ?
C36 C35 C26 113.5(3) . . ?
C36 C35 C34 112.4(3) . . ?
C36 C35 H35 106.0 . . ?
C9 C10 H10A 109.1 . . ?
C9 C10 H10B 109.1 . . ?
C11 C10 C9 112.5(3) . . ?
C11 C10 H10A 109.1 . . ?
C11 C10 H10B 109.1 . . ?
H10A C10 H10B 107.8 . . ?
C11 C12 C13 110.1(3) . . ?
C11 C12 H12A 109.6 . . ?
C11 C12 H12B 109.6 . . ?
C13 C12 H12A 109.6 . . ?
C13 C12 H12B 109.6 . . ?
H12A C12 H12B 108.2 . . ?
C18 C2 H2A 110.6 . . ?
C18 C2 C3 104.6(3) . . ?
C1 C2 C18 102.8(3) . . ?
C1 C2 H2A 110.6 . . ?
C1 C2 C3 117.2(4) . . ?
C3 C2 H2A 110.6 . . ?
C4 C3 C2 106.7(3) . . ?
C4 C3 H3A 110.4 . . ?
C4 C3 H3B 110.4 . . ?
C2 C3 H3A 110.4 . . ?
C2 C3 H3B 110.4 . . ?
H3A C3 H3B 108.6 . . ?
C18 C20 H20A 109.5 . . ?
C18 C20 H20B 109.5 . . ?
C18 C20 H20C 109.5 . . ?
H20A C20 H20B 109.5 . . ?
H20A C20 H20C 109.5 . . ?
H20B C20 H20C 109.5 . . ?

loop_
_geom_bond_atom_site_label_1
_geom_bond_atom_site_label_2
_geom_bond_distance
_geom_bond_site_symmetry_2
_geom_bond_publ_flag
O3 C11 1.440(4) . ?
O3 H3 0.84(3) . ?
O2 H2 0.8200 . ?
O2 C1 1.419(5) . ?
O1 C17 1.442(5) . ?
O1 C1 1.429(4) . ?
O4 C37 1.443(5) . ?
O4 C21 1.418(4) . ?
O5 H5A 0.8200 . ?
O5 C21 1.429(5) . ?
O6 H6A 0.8200 . ?
O6 C31 1.444(4) . ?
C15 H15 0.9800 . ?
C15 C6 1.547(5) . ?
C15 C14 1.564(5) . ?
C15 C16 1.550(5) . ?
C26 H26 0.9800 . ?
C26 C25 1.520(5) . ?
C26 C27 1.529(5) . ?
C26 C35 1.546(5) . ?
C34 C29 1.524(5) . ?
C34 C39 1.550(5) . ?
C34 C33 1.534(5) . ?
C34 C35 1.553(4) . ?
C9 C8 1.322(5) . ?
C9 C14 1.532(5) . ?
C9 C10 1.518(5) . ?
C17 H17 0.9800 . ?
C17 C18 1.516(5) . ?
C17 C16 1.535(5) . ?
C8 H8 0.9300 . ?
C8 C7 1.505(5) . ?
C38 C22 1.549(5) . ?
C38 C37 1.512(5) . ?
C38 C25 1.539(5) . ?
C38 C40 1.525(6) . ?
C5 H5 0.9800 . ?
C5 C18 1.530(5) . ?
C5 C6 1.518(5) . ?
C5 C4 1.530(5) . ?
C11 H11 0.9800 . ?
C11 C10 1.517(6) . ?
C11 C12 1.514(5) . ?
C28 H28 0.9300 . ?
C28 C29 1.316(5) . ?
C28 C27 1.502(5) . ?
C30 H30A 0.9700 . ?
C30 H30B 0.9700 . ?
C30 C29 1.521(5) . ?
C30 C31 1.512(6) . ?
C39 H39A 0.9600 . ?
C39 H39B 0.9600 . ?
C39 H39C 0.9600 . ?
C36 H36A 0.9700 . ?
C36 H36B 0.9700 . ?
C36 C37 1.524(5) . ?
C36 C35 1.539(5) . ?
C7 H7A 0.9700 . ?
C7 H7B 0.9700 . ?
C7 C6 1.509(5) . ?
C13 H13A 0.9700 . ?
C13 H13B 0.9700 . ?
C13 C14 1.538(5) . ?
C13 C12 1.533(5) . ?
C22 H22 0.9800 . ?
C22 C21 1.538(6) . ?
C22 C23 1.572(6) . ?
C18 C2 1.540(5) . ?
C18 C20 1.533(6) . ?
C1 H1 0.9800 . ?
C1 C2 1.536(6) . ?
C37 H37 0.9800 . ?
C33 H33A 0.9700 . ?
C33 H33B 0.9700 . ?
C33 C32 1.533(5) . ?
C25 H25 0.9800 . ?
C25 C24 1.531(5) . ?
C19 H19A 0.9600 . ?
C19 H19B 0.9600 . ?
C19 H19C 0.9600 . ?
C19 C14 1.524(5) . ?
C24 H24A 0.9700 . ?
C24 H24B 0.9700 . ?
C24 C23 1.546(5) . ?
C21 H21 0.9800 . ?
C6 H6 0.9800 . ?
C31 H31 0.9800 . ?
C31 C32 1.509(5) . ?
C32 H32A 0.9700 . ?
C32 H32B 0.9700 . ?
C23 H23A 0.9700 . ?
C23 H23B 0.9700 . ?
C16 H16A 0.9700 . ?
C16 H16B 0.9700 . ?
C40 H40A 0.9600 . ?
C40 H40B 0.9600 . ?
C40 H40C 0.9600 . ?
C27 H27A 0.9700 . ?
C27 H27B 0.9700 . ?
C4 H4A 0.9700 . ?
C4 H4B 0.9700 . ?
C4 C3 1.539(5) . ?
C35 H35 0.9800 . ?
C10 H10A 0.9700 . ?
C10 H10B 0.9700 . ?
C12 H12A 0.9700 . ?
C12 H12B 0.9700 . ?
C2 H2A 0.9800 . ?
C2 C3 1.560(6) . ?
C3 H3A 0.9700 . ?
C3 H3B 0.9700 . ?
C20 H20A 0.9600 . ?
C20 H20B 0.9600 . ?
C20 H20C 0.9600 . ?

loop_
_geom_torsion_atom_site_label_1
_geom_torsion_atom_site_label_2
_geom_torsion_atom_site_label_3
_geom_torsion_atom_site_label_4
_geom_torsion
_geom_torsion_site_symmetry_1
_geom_torsion_site_symmetry_2
_geom_torsion_site_symmetry_3
_geom_torsion_site_symmetry_4
_geom_torsion_publ_flag
O3 C11 C10 C9 178.7(3) . . . . ?
O3 C11 C12 C13 -176.7(3) . . . . ?
O2 C1 C2 C18 115.0(3) . . . . ?
O2 C1 C2 C3 -131.1(3) . . . . ?
O1 C17 C18 C5 -72.0(3) . . . . ?
O1 C17 C18 C2 35.3(4) . . . . ?
O1 C17 C18 C20 159.5(3) . . . . ?
O1 C17 C16 C15 76.9(4) . . . . ?
O1 C1 C2 C18 -5.3(4) . . . . ?
O1 C1 C2 C3 108.7(4) . . . . ?
O6 C31 C32 C33 -176.4(3) . . . . ?
C26 C25 C24 C23 -178.0(4) . . . . ?
C34 C33 C32 C31 -55.2(5) . . . . ?
C9 C8 C7 C6 7.7(6) . . . . ?
C17 O1 C1 O2 -90.9(4) . . . . ?
C17 O1 C1 C2 28.4(4) . . . . ?
C17 C18 C2 C1 -18.2(4) . . . . ?
C17 C18 C2 C3 -141.1(3) . . . . ?
C8 C9 C14 C15 20.3(5) . . . . ?
C8 C9 C14 C13 138.7(4) . . . . ?
C8 C9 C14 C19 -102.2(4) . . . . ?
C8 C9 C10 C11 -132.4(4) . . . . ?
C8 C7 C6 C15 -38.5(4) . . . . ?
C8 C7 C6 C5 -157.2(3) . . . . ?
C38 C22 C21 O4 -5.2(4) . . . . ?
C38 C22 C21 O5 114.0(3) . . . . ?
C38 C22 C23 C24 1.8(4) . . . . ?
C38 C25 C24 C23 -46.8(4) . . . . ?
C5 C18 C2 C1 94.1(3) . . . . ?
C5 C18 C2 C3 -28.8(4) . . . . ?
C5 C4 C3 C2 28.4(4) . . . . ?
C30 C31 C32 C33 59.4(4) . . . . ?
C29 C34 C33 C32 44.9(5) . . . . ?
C29 C34 C35 C26 -50.5(4) . . . . ?
C29 C34 C35 C36 -180.0(3) . . . . ?
C29 C28 C27 C26 6.1(6) . . . . ?
C29 C30 C31 O6 177.7(3) . . . . ?
C29 C30 C31 C32 -56.8(4) . . . . ?
C39 C34 C29 C28 -100.5(4) . . . . ?
C39 C34 C29 C30 78.2(4) . . . . ?
C39 C34 C33 C32 -73.0(4) . . . . ?
C39 C34 C35 C26 67.4(4) . . . . ?
C39 C34 C35 C36 -62.1(4) . . . . ?
C22 C38 C37 O4 36.3(3) . . . . ?
C22 C38 C37 C36 157.5(3) . . . . ?
C22 C38 C25 C26 -173.7(3) . . . . ?
C22 C38 C25 C24 48.3(3) . . . . ?
C18 C17 C16 C15 -39.3(5) . . . . ?
C18 C5 C6 C15 63.7(4) . . . . ?
C18 C5 C6 C7 -175.8(3) . . . . ?
C18 C5 C4 C3 -47.1(4) . . . . ?
C18 C2 C3 C4 0.2(4) . . . . ?
C1 O1 C17 C18 -39.7(3) . . . . ?
C1 O1 C17 C16 -162.0(3) . . . . ?
C1 C2 C3 C4 -112.8(4) . . . . ?
C37 O4 C21 O5 -89.4(4) . . . . ?
C37 O4 C21 C22 28.9(4) . . . . ?
C37 C38 C22 C21 -18.9(4) . . . . ?
C37 C38 C22 C23 -141.3(3) . . . . ?
C37 C38 C25 C26 -64.9(4) . . . . ?
C37 C38 C25 C24 157.1(3) . . . . ?
C37 C36 C35 C26 41.2(5) . . . . ?
C37 C36 C35 C34 170.1(3) . . . . ?
C33 C34 C29 C28 140.1(4) . . . . ?
C33 C34 C29 C30 -41.2(5) . . . . ?
C33 C34 C35 C26 -171.4(3) . . . . ?
C33 C34 C35 C36 59.2(4) . . . . ?
C25 C26 C27 C28 -154.7(3) . . . . ?
C25 C26 C35 C34 -178.0(3) . . . . ?
C25 C26 C35 C36 -49.2(4) . . . . ?
C25 C38 C22 C21 92.6(3) . . . . ?
C25 C38 C22 C23 -29.8(4) . . . . ?
C25 C38 C37 O4 -70.2(3) . . . . ?
C25 C38 C37 C36 51.0(4) . . . . ?
C25 C24 C23 C22 27.2(4) . . . . ?
C21 O4 C37 C38 -40.7(3) . . . . ?
C21 O4 C37 C36 -162.9(3) . . . . ?
C21 C22 C23 C24 -110.2(4) . . . . ?
C6 C15 C14 C9 -51.4(4) . . . . ?
C6 C15 C14 C13 -170.4(3) . . . . ?
C6 C15 C14 C19 68.5(4) . . . . ?
C6 C15 C16 C17 38.8(5) . . . . ?
C6 C5 C18 C17 -65.4(4) . . . . ?
C6 C5 C18 C2 -174.8(3) . . . . ?
C6 C5 C18 C20 62.0(4) . . . . ?
C6 C5 C4 C3 -178.3(4) . . . . ?
C14 C15 C6 C5 -175.8(3) . . . . ?
C14 C15 C6 C7 62.0(4) . . . . ?
C14 C15 C16 C17 166.1(3) . . . . ?
C14 C9 C8 C7 1.7(7) . . . . ?
C14 C9 C10 C11 49.7(5) . . . . ?
C14 C13 C12 C11 -56.1(4) . . . . ?
C31 C30 C29 C34 48.6(5) . . . . ?
C31 C30 C29 C28 -132.7(4) . . . . ?
C23 C22 C21 O4 108.2(4) . . . . ?
C23 C22 C21 O5 -132.5(3) . . . . ?
C16 C15 C6 C5 -47.9(4) . . . . ?
C16 C15 C6 C7 -170.2(3) . . . . ?
C16 C15 C14 C9 179.7(3) . . . . ?
C16 C15 C14 C13 60.7(4) . . . . ?
C16 C15 C14 C19 -60.4(4) . . . . ?
C16 C17 C18 C5 49.4(4) . . . . ?
C16 C17 C18 C2 156.7(3) . . . . ?
C16 C17 C18 C20 -79.1(4) . . . . ?
C40 C38 C22 C21 -143.2(4) . . . . ?
C40 C38 C22 C23 94.4(4) . . . . ?
C40 C38 C37 O4 161.6(3) . . . . ?
C40 C38 C37 C36 -77.2(4) . . . . ?
C40 C38 C25 C26 62.2(4) . . . . ?
C40 C38 C25 C24 -75.8(4) . . . . ?
C27 C26 C25 C38 -175.8(3) . . . . ?
C27 C26 C25 C24 -48.8(5) . . . . ?
C27 C26 C35 C34 59.6(4) . . . . ?
C27 C26 C35 C36 -171.5(3) . . . . ?
C27 C28 C29 C34 1.9(6) . . . . ?
C27 C28 C29 C30 -176.8(4) . . . . ?
C4 C5 C18 C17 157.3(3) . . . . ?
C4 C5 C18 C2 47.8(4) . . . . ?
C4 C5 C18 C20 -75.4(4) . . . . ?
C4 C5 C6 C15 -169.8(4) . . . . ?
C4 C5 C6 C7 -49.2(5) . . . . ?
C35 C26 C25 C38 63.3(4) . . . . ?
C35 C26 C25 C24 -169.7(3) . . . . ?
C35 C26 C27 C28 -35.6(4) . . . . ?
C35 C34 C29 C28 20.3(5) . . . . ?
C35 C34 C29 C30 -161.0(3) . . . . ?
C35 C34 C33 C32 164.4(3) . . . . ?
C35 C36 C37 O4 73.7(4) . . . . ?
C35 C36 C37 C38 -42.3(5) . . . . ?
C10 C9 C8 C7 -176.1(4) . . . . ?
C10 C9 C14 C15 -161.7(3) . . . . ?
C10 C9 C14 C13 -43.4(4) . . . . ?
C10 C9 C14 C19 75.7(4) . . . . ?
C10 C11 C12 C13 58.5(4) . . . . ?
C12 C11 C10 C9 -55.9(4) . . . . ?
C12 C13 C14 C15 165.2(3) . . . . ?
C12 C13 C14 C9 46.8(4) . . . . ?
C12 C13 C14 C19 -71.7(4) . . . . ?
C20 C18 C2 C1 -141.8(4) . . . . ?
C20 C18 C2 C3 95.3(4) . . . . ?

loop_
_twin_individual_id
_twin_individual_mass_fraction_refined
1 0.709(2)
2 0.291(2)

loop_
_exptl_oxdiff_crystal_face_indexfrac_h
_exptl_oxdiff_crystal_face_indexfrac_k
_exptl_oxdiff_crystal_face_indexfrac_l
_exptl_oxdiff_crystal_face_x
_exptl_oxdiff_crystal_face_y
_exptl_oxdiff_crystal_face_z
2.4494 -8.5678 4.0769 -0.1742 -0.7293 0.6617
-2.8993 9.1673 -3.2724 0.1971 0.8237 -0.5317
2.2809 -2.1432 -5.5081 -0.1079 -0.4422 -0.8904
-3.0057 4.4908 4.6009 0.1577 0.6504 0.7430
2.7656 10.5133 2.6799 0.9452 -0.2277 0.2339
-0.0131 0.0193 -6.3056 -0.1988 0.0496 -0.9788
-2.7987 -10.6412 -2.5288 -0.9509 0.2290 -0.2082
-1.1877 -4.5913 5.8071 -0.1911 0.0441 0.9806
